data_1510736
loop_
_publ_author_name
'Bernstein, J.L.'
'Abrahams, S.C.'
'Cooper, A.S.'
'Zyontz, L.E.'
'Remeika, J.P.'

_publ_section_title
;
 Piezoelectric K3 Ta3 B2 O12: crystal structure at room temperature and
 crystal growth
;
_journal_name_full 'Journal of Chemical Physics'
_journal_page_first 5456
_journal_page_last 5460
_journal_paper_doi 10.1063/1.441947
_journal_volume 75
_journal_year 1981
_chemical_formula_sum 'B2 K3 O12 Ta3'
_chemical_name_systematic 'K3 Ta3 B2 O12'
_space_group_IT_number 189
_symmetry_space_group_name_Hall 'P -6 -2'
_symmetry_space_group_name_H-M 'P -6 2 m'
_cell_angle_alpha 90
_cell_angle_beta 90
_cell_angle_gamma 120
_cell_formula_units_Z 1
_cell_length_a 8.78158
_cell_length_b 8.78158
_cell_length_c 3.89902
_cell_volume 260.394
_citation_journal_id_ASTM JCPSA6
_cod_data_source_file boron_226.cif
_cod_data_source_block B2K3O12Ta3
_cod_original_cell_volume 260.3943
_cod_database_code 1510736

loop_
_symmetry_equiv_pos_as_xyz
x,y,z
-x+y,-x,-z
-y,x-y,z
x,y,-z
-x+y,-x,z
-y,x-y,-z
y,x,z
x-y,-y,-z
-x,-x+y,z
y,x,-z
x-y,-y,z
-x,-x+y,-z

loop_
_atom_site_label
_atom_site_type_symbol
_atom_site_fract_x
_atom_site_fract_y
_atom_site_fract_z
_atom_site_occupancy
_atom_site_U_iso_or_equiv
O1 O-2 0.7372 0 0.5 1 0.0
B1 B+3 0.33333 0.66667 0 1 0.0
O3 O-2 0.3163 0.5035 0 1 0.0
K1 K+1 0.4043 0 0.5 1 0.0
O2 O-2 0.1815 0 0 1 0.0
Ta1 Ta+5 0.75363 0 0 1 0.0
